data_7062060
loop_
_publ_author_name
'Popa, Roxana A.'
'David, Maria'
'Licarete, Emilia'
'Banciu, Manuela'
'Silvestru, Anca'

_publ_section_title
;
 On the coordination behaviour of diorganoselenium ligands based on amino
 and azole functionalities: silver(i) complexes with relevance for
 biological applications
;
_journal_issue 48
_journal_name_full 'New Journal of Chemistry'
_journal_page_first 23019
_journal_page_last 23029
_journal_paper_doi 10.1039/D2NJ04812D
_journal_volume 46
_journal_year 2022
_chemical_formula_sum 'C36 H44 Ag2 F12 N6 O14 S4 Se2'
_chemical_formula_weight 1514.67
_chemical_name_common ROX-103
_space_group_crystal_system monoclinic
_space_group_IT_number 14
_space_group_name_Hall '-P 2yn'
_space_group_name_H-M_alt 'P 1 21/n 1'
_atom_sites_solution_hydrogens geom
_audit_update_record
;
2022-09-23 deposited with the CCDC.	2022-11-07 downloaded from the CCDC.
;
_cell_angle_alpha 90
_cell_angle_beta 91.6370(10)
_cell_angle_gamma 90
_cell_formula_units_Z 2
_cell_length_a 9.8868(4)
_cell_length_b 8.8596(3)
_cell_length_c 28.9794(11)
_cell_measurement_reflns_used 9846
_cell_measurement_temperature 100.(2)
_cell_measurement_theta_max 28.3413
_cell_measurement_theta_min 2.1963
_cell_volume 2537.36(16)
_computing_cell_refinement 'SAINT V8.40B (Bruker AXS LLC, 2019)'
_computing_data_collection 'Bruker APEX4 2021.10-0'
_computing_data_reduction 'SAINT V8.40B (Bruker AXS LLC, 2019)'
_computing_molecular_graphics 'shelXle (C.B. Huebschle, rev 1328)'
_computing_publication_material 'Bruker APEX4 2021.10-0'
_computing_structure_refinement 'SHELXL-2019/1 (Sheldrick, 2019)'
_computing_structure_solution 'XT, VERSION 2018/2'
_diffrn_ambient_temperature 100.(2)
_diffrn_detector_area_resol_mean 7.3910
_diffrn_measured_fraction_theta_full 0.996
_diffrn_measured_fraction_theta_max 0.996
_diffrn_measurement_device_type 'Bruker D8 Venture'
_diffrn_measurement_method '\f and \w scans'
_diffrn_radiation_monochromator 'multilayer optics'
_diffrn_radiation_type 'Mo K\a'
_diffrn_radiation_wavelength 0.71073
_diffrn_reflns_av_R_equivalents 0.0371
_diffrn_reflns_av_unetI/netI 0.0181
_diffrn_reflns_limit_h_max 13
_diffrn_reflns_limit_h_min -13
_diffrn_reflns_limit_k_max 11
_diffrn_reflns_limit_k_min -11
_diffrn_reflns_limit_l_max 38
_diffrn_reflns_limit_l_min -38
_diffrn_reflns_number 64785
_diffrn_reflns_theta_full 25.24
_diffrn_reflns_theta_max 28.40
_diffrn_reflns_theta_min 1.41
_diffrn_source 'Incoatec Mo--I\mS 3.0 microfocus source'
_diffrn_source_current 1.4
_diffrn_source_power 0.07
_diffrn_source_voltage 50
_exptl_absorpt_coefficient_mu 2.483
_exptl_absorpt_correction_T_max 0.80
_exptl_absorpt_correction_T_min 0.71
_exptl_absorpt_correction_type multi-scan
_exptl_absorpt_process_details
;
Krause, L., Herbst-Irmer, R., Sheldrick G.M. & Stalke D.,
J. Appl. Cryst. 48 (2015) 3-10
;
_exptl_crystal_colour 'clear colourless'
_exptl_crystal_density_diffrn 1.983
_exptl_crystal_density_method 'not measured'
_exptl_crystal_description plate
_exptl_crystal_F_000 1496
_exptl_crystal_size_max 0.141
_exptl_crystal_size_mid 0.113
_exptl_crystal_size_min 0.097
_refine_diff_density_max 1.653
_refine_diff_density_min -0.831
_refine_ls_extinction_method none
_refine_ls_goodness_of_fit_ref 1.136
_refine_ls_hydrogen_treatment constr
_refine_ls_matrix_type full
_refine_ls_number_parameters 343
_refine_ls_number_reflns 6345
_refine_ls_number_restraints 0
_refine_ls_restrained_S_all 1.136
_refine_ls_R_factor_all 0.0363
_refine_ls_R_factor_gt 0.0312
_refine_ls_shift/su_max 0.001
_refine_ls_shift/su_mean 0.000
_refine_ls_structure_factor_coef Fsqd
_refine_ls_weighting_details 'w=1/[\s^2^(Fo^2^)+(0.0500P)^2^+4.6329P] where P=(Fo^2^+2Fc^2^)/3'
_refine_ls_weighting_scheme calc
_refine_ls_wR_factor_gt 0.0857
_refine_ls_wR_factor_ref 0.0937
_reflns_Friedel_coverage 0.000
_reflns_number_gt 5810
_reflns_number_total 6345
_reflns_threshold_expression 'I > 2\s(I)'
_cod_data_source_file d2nj04812d2.cif
_cod_data_source_block ale254
_cod_depositor_comments
;
The following automatic conversions were performed:

data item '_exptl_absorpt_correction_type' value 'Multi-Scan' was
changed to 'multi-scan' in accordance with the
/home/data/users/saulius/crontab/automatic-downloads/rss-feeds/RSC/lib/dictionaries/cif_core.dic
dictionary named 'cif_core.dic' version 2.4.2 last updated on
2011-04-26.

Automatic conversion script
Id: cif_fix_values 7556 2019-12-06 15:28:31Z antanas 

 Adding full bibliography for 7062059--7062062.cif.
;
_cod_database_code 7062060

loop_
_space_group_symop_operation_xyz
'x, y, z'
'-x+1/2, y+1/2, -z+1/2'
'-x, -y, -z'
'x-1/2, -y-1/2, z-1/2'

loop_
_atom_site_type_symbol
_atom_site_label
_atom_site_fract_x
_atom_site_fract_y
_atom_site_fract_z
_atom_site_U_iso_or_equiv
_atom_site_adp_type
_atom_site_calc_flag
_atom_site_refinement_flags_adp
_atom_site_refinement_flags_occupancy
_atom_site_refinement_flags_posn
_atom_site_occupancy
_atom_site_disorder_assembly
_atom_site_disorder_group
Ag Ag1 0.44488(2) 0.42871(2) 0.57659(2) 0.01675(7) Uani d . . . 1 . .
Se Se1 0.39037(3) 0.78913(3) 0.42760(2) 0.01276(8) Uani d . . . 1 . .
S S1 0.24967(7) 0.26444(8) 0.48965(2) 0.01396(14) Uani d . . . 1 . .
S S2 0.42712(7) 0.28360(8) 0.69015(3) 0.01669(15) Uani d . . . 1 . .
F F1 0.0065(2) 0.3664(3) 0.46978(8) 0.0356(5) Uani d . . . 1 . .
F F2 0.0235(2) 0.1237(3) 0.47072(9) 0.0401(5) Uani d . . . 1 . .
F F3 0.0246(2) 0.2477(3) 0.53463(8) 0.0456(6) Uani d . . . 1 . .
F F4 0.2144(2) 0.2570(2) 0.74171(7) 0.0288(4) Uani d . . . 1 . .
F F5 0.2940(3) 0.0471(2) 0.71762(9) 0.0393(6) Uani d . . . 1 . .
F F6 0.3982(2) 0.1674(3) 0.77214(7) 0.0388(5) Uani d . . . 1 . .
O O1 0.3517(2) 1.2302(2) 0.25803(8) 0.0221(5) Uani d . . . 1 . .
O O2 0.2739(2) 0.2541(3) 0.44085(7) 0.0205(4) Uani d . . . 1 . .
O O3 0.2810(3) 0.4102(2) 0.50942(8) 0.0251(5) Uani d . . . 1 . .
O O4 0.2976(2) 0.1379(3) 0.51672(8) 0.0234(5) Uani d . . . 1 . .
O O5 0.3379(3) 0.2890(3) 0.64989(8) 0.0292(5) Uani d . . . 1 . .
O O6 0.4546(3) 0.4261(3) 0.71170(10) 0.0297(5) Uani d . . . 1 . .
O O7 0.5450(2) 0.1881(3) 0.68567(9) 0.0273(5) Uani d . . . 1 . .
N N1 0.2702(2) 1.0395(3) 0.33183(8) 0.0134(4) Uani d . . . 1 . .
H H1 0.337973 0.956449 0.328926 0.016000 Uiso calc U . R 1 . .
N N2 0.3469(3) 0.7735(3) 0.57165(8) 0.0151(5) Uani d . . . 1 . .
N N3 0.3509(3) 0.6427(3) 0.59607(8) 0.0151(5) Uani d . . . 1 . .
C C1 0.2298(3) 0.7270(3) 0.39258(9) 0.0138(5) Uani d . . . 1 . .
C C2 0.1449(3) 0.8346(3) 0.37125(10) 0.0145(5) Uani d . . . 1 . .
C C3 0.0252(3) 0.7857(3) 0.34984(11) 0.0196(6) Uani d . . . 1 . .
H H3 -0.033617 0.857219 0.335364 0.024000 Uiso calc U . R 1 . .
C C4 -0.0098(3) 0.6333(4) 0.34928(11) 0.0216(6) Uani d . . . 1 . .
H H4 -0.092127 0.601603 0.334557 0.026000 Uiso calc U . R 1 . .
C C5 0.0752(3) 0.5284(3) 0.37014(11) 0.0211(6) Uani d . . . 1 . .
H H5 0.051306 0.424532 0.369694 0.025000 Uiso calc U . R 1 . .
C C6 0.1958(3) 0.5744(3) 0.39184(10) 0.0178(6) Uani d . . . 1 . .
H H6 0.254467 0.502091 0.406044 0.021000 Uiso calc U . R 1 . .
C C7 0.1799(3) 1.0000(3) 0.37139(10) 0.0154(5) Uani d . . . 1 . .
H H7A 0.226580 1.026168 0.400992 0.018000 Uiso calc U . R 1 . .
H H7B 0.095694 1.060217 0.368822 0.018000 Uiso calc U . R 1 . .
C C8 0.1912(3) 1.0501(3) 0.28666(10) 0.0178(6) Uani d . . . 1 . .
H H8A 0.120040 1.128173 0.288928 0.021000 Uiso calc U . R 1 . .
H H8B 0.146712 0.952290 0.279729 0.021000 Uiso calc U . R 1 . .
C C9 0.2856(3) 1.0905(3) 0.24833(11) 0.0207(6) Uani d . . . 1 . .
H H9A 0.354015 1.009863 0.245149 0.025000 Uiso calc U . R 1 . .
H H9B 0.233428 1.098390 0.218759 0.025000 Uiso calc U . R 1 . .
C C10 0.4331(3) 1.2190(4) 0.29932(11) 0.0214(6) Uani d . . . 1 . .
H H10A 0.481634 1.315379 0.304767 0.026000 Uiso calc U . R 1 . .
H H10B 0.501371 1.138396 0.295777 0.026000 Uiso calc U . R 1 . .
C C11 0.3468(3) 1.1837(3) 0.34045(11) 0.0188(6) Uani d . . . 1 . .
H H11A 0.405211 1.173404 0.368587 0.023000 Uiso calc U . R 1 . .
H H11B 0.282378 1.267353 0.345392 0.023000 Uiso calc U . R 1 . .
C C12 0.3022(3) 0.7749(3) 0.48787(9) 0.0154(5) Uani d . . . 1 . .
H H12A 0.236283 0.858174 0.490847 0.018000 Uiso calc U . R 1 . .
H H12B 0.252676 0.678116 0.489838 0.018000 Uiso calc U . R 1 . .
C C13 0.4080(3) 0.7843(3) 0.52660(10) 0.0158(5) Uani d . . . 1 . .
H H13A 0.474176 0.701406 0.523258 0.019000 Uiso calc U . R 1 . .
H H13B 0.457286 0.881149 0.524431 0.019000 Uiso calc U . R 1 . .
C C14 0.2770(3) 0.8815(4) 0.59397(11) 0.0212(6) Uani d . . . 1 . .
H H14 0.260999 0.981947 0.583674 0.025000 Uiso calc U . R 1 . .
C C15 0.2334(3) 0.8184(4) 0.63438(11) 0.0215(6) Uani d . . . 1 . .
H H15 0.181174 0.865323 0.657374 0.026000 Uiso calc U . R 1 . .
C C16 0.2824(3) 0.6705(3) 0.63426(10) 0.0170(6) Uani d . . . 1 . .
H H16 0.268944 0.599212 0.658164 0.020000 Uiso calc U . R 1 . .
C C17 0.0653(3) 0.2505(4) 0.49161(12) 0.0256(7) Uani d . . . 1 . .
C C18 0.3276(3) 0.1835(4) 0.73252(10) 0.0205(6) Uani d . . . 1 . .

loop_
_atom_site_aniso_label
_atom_site_aniso_U_11
_atom_site_aniso_U_22
_atom_site_aniso_U_33
_atom_site_aniso_U_12
_atom_site_aniso_U_13
_atom_site_aniso_U_23
Ag1 0.01930(12) 0.01588(11) 0.01508(11) 0.00430(8) 0.00062(8) -0.00105(7)
Se1 0.01488(14) 0.01234(13) 0.01107(13) 0.00033(9) 0.00085(10) 0.00107(9)
S1 0.0162(3) 0.0118(3) 0.0139(3) 0.0005(2) 0.0010(2) 0.0002(2)
S2 0.0178(3) 0.0148(3) 0.0176(3) 0.0016(3) 0.0038(3) 0.0034(3)
F1 0.0230(10) 0.0425(13) 0.0411(12) 0.0121(9) -0.0014(9) 0.0062(10)
F2 0.0301(12) 0.0377(12) 0.0525(15) -0.0159(10) -0.0013(10) 0.0002(11)
F3 0.0273(12) 0.0820(19) 0.0282(12) 0.0048(12) 0.0130(9) 0.0081(12)
F4 0.0260(10) 0.0311(11) 0.0300(11) 0.0040(8) 0.0126(8) -0.0004(8)
F5 0.0505(14) 0.0173(10) 0.0512(14) -0.0095(9) 0.0239(12) -0.0044(9)
F6 0.0407(13) 0.0565(15) 0.0193(10) 0.0089(11) 0.0031(9) 0.0146(10)
O1 0.0318(13) 0.0162(10) 0.0182(11) -0.0029(9) -0.0006(9) 0.0058(8)
O2 0.0259(12) 0.0206(10) 0.0151(10) 0.0005(9) 0.0025(9) -0.0018(8)
O3 0.0324(13) 0.0152(10) 0.0271(12) 0.0027(9) -0.0094(10) -0.0062(9)
O4 0.0235(11) 0.0208(11) 0.0261(12) 0.0031(9) 0.0033(9) 0.0105(9)
O5 0.0243(12) 0.0463(16) 0.0169(11) -0.0001(11) 0.0013(9) 0.0084(10)
O6 0.0305(13) 0.0172(11) 0.0413(15) -0.0015(9) 0.0014(11) -0.0002(10)
O7 0.0246(12) 0.0237(12) 0.0342(13) 0.0094(9) 0.0103(10) 0.0062(10)
N1 0.0167(11) 0.0089(10) 0.0145(11) 0.0001(8) -0.0005(9) 0.0005(8)
N2 0.0186(12) 0.0141(11) 0.0126(11) 0.0008(9) 0.0016(9) 0.0019(9)
N3 0.0202(12) 0.0119(11) 0.0132(11) 0.0004(9) 0.0012(9) 0.0015(9)
C1 0.0154(13) 0.0149(13) 0.0111(12) 0.0008(10) 0.0017(10) -0.0012(10)
C2 0.0164(13) 0.0133(12) 0.0140(12) -0.0002(10) 0.0023(10) 0.0008(10)
C3 0.0179(14) 0.0184(14) 0.0224(15) 0.0008(11) -0.0029(12) 0.0030(11)
C4 0.0169(14) 0.0247(16) 0.0232(15) -0.0053(12) -0.0020(12) -0.0001(12)
C5 0.0247(15) 0.0143(13) 0.0242(15) -0.0049(11) 0.0016(12) 0.0006(11)
C6 0.0212(14) 0.0167(14) 0.0156(13) -0.0006(11) 0.0007(11) 0.0015(10)
C7 0.0189(13) 0.0122(12) 0.0151(13) 0.0019(10) 0.0019(10) -0.0003(10)
C8 0.0236(15) 0.0156(13) 0.0140(13) 0.0001(11) -0.0028(11) 0.0001(10)
C9 0.0301(17) 0.0155(14) 0.0164(14) -0.0010(12) 0.0004(12) -0.0005(11)
C10 0.0244(16) 0.0172(14) 0.0224(15) -0.0049(11) -0.0001(12) 0.0021(11)
C11 0.0254(15) 0.0117(12) 0.0194(14) -0.0053(11) -0.0009(12) -0.0010(11)
C12 0.0186(14) 0.0173(13) 0.0102(12) -0.0012(10) 0.0021(10) 0.0001(10)
C13 0.0159(13) 0.0209(14) 0.0110(12) 0.0009(11) 0.0029(10) 0.0019(10)
C14 0.0303(17) 0.0162(14) 0.0175(14) 0.0052(12) 0.0059(12) 0.0022(11)
C15 0.0300(17) 0.0181(14) 0.0168(14) 0.0050(12) 0.0060(12) 0.0007(11)
C16 0.0215(14) 0.0153(13) 0.0143(13) 0.0006(11) 0.0022(11) 0.0026(10)
C17 0.0188(15) 0.0339(18) 0.0240(16) 0.0001(13) 0.0020(12) 0.0023(14)
C18 0.0280(16) 0.0184(14) 0.0156(14) 0.0030(12) 0.0063(12) 0.0004(11)

loop_
_atom_type_symbol
_atom_type_description
_atom_type_scat_dispersion_real
_atom_type_scat_dispersion_imag
_atom_type_scat_source
C C 0.0033 0.0016 'International Tables Vol C Tables 4.2.6.8 and 6.1.1.4'
H H 0.0000 0.0000 'International Tables Vol C Tables 4.2.6.8 and 6.1.1.4'
Ag Ag -0.8971 1.1015 'International Tables Vol C Tables 4.2.6.8 and 6.1.1.4'
F F 0.0171 0.0103 'International Tables Vol C Tables 4.2.6.8 and 6.1.1.4'
N N 0.0061 0.0033 'International Tables Vol C Tables 4.2.6.8 and 6.1.1.4'
O O 0.0106 0.0060 'International Tables Vol C Tables 4.2.6.8 and 6.1.1.4'
S S 0.1246 0.1234 'International Tables Vol C Tables 4.2.6.8 and 6.1.1.4'
Se Se -0.0929 2.2259 'International Tables Vol C Tables 4.2.6.8 and 6.1.1.4'

loop_
_geom_angle_atom_site_label_1
_geom_angle_atom_site_label_2
_geom_angle_atom_site_label_3
_geom_angle_site_symmetry_1
_geom_angle_site_symmetry_3
_geom_angle
_geom_angle_publ_flag
N3 Ag1 O3 . . 89.26(8) ?
N3 Ag1 Se1 . 3_666 161.81(7) ?
O3 Ag1 Se1 . 3_666 108.43(5) ?
C1 Se1 C12 . . 93.98(12) ?
C1 Se1 Ag1 . 3_666 106.06(8) ?
C12 Se1 Ag1 . 3_666 107.11(9) ?
O4 S1 O3 . . 114.65(14) ?
O4 S1 O2 . . 115.01(14) ?
O3 S1 O2 . . 113.93(14) ?
O4 S1 C17 . . 104.06(15) ?
O3 S1 C17 . . 104.54(16) ?
O2 S1 C17 . . 102.67(15) ?
O6 S2 O5 . . 115.31(16) ?
O6 S2 O7 . . 114.26(16) ?
O5 S2 O7 . . 114.92(16) ?
O6 S2 C18 . . 103.57(15) ?
O5 S2 C18 . . 103.38(15) ?
O7 S2 C18 . . 103.12(15) ?
C9 O1 C10 . . 110.5(2) ?
S1 O3 Ag1 . . 119.62(13) ?
C11 N1 C8 . . 109.7(2) ?
C11 N1 C7 . . 112.1(2) ?
C8 N1 C7 . . 111.7(2) ?
C14 N2 N3 . . 111.2(2) ?
C14 N2 C13 . . 127.7(2) ?
N3 N2 C13 . . 121.1(2) ?
C16 N3 N2 . . 105.4(2) ?
C16 N3 Ag1 . . 126.96(19) ?
N2 N3 Ag1 . . 127.61(18) ?
C6 C1 C2 . . 120.8(3) ?
C6 C1 Se1 . . 118.5(2) ?
C2 C1 Se1 . . 120.6(2) ?
C3 C2 C1 . . 118.4(3) ?
C3 C2 C7 . . 119.8(3) ?
C1 C2 C7 . . 121.7(3) ?
C2 C3 C4 . . 121.1(3) ?
C5 C4 C3 . . 119.9(3) ?
C4 C5 C6 . . 120.2(3) ?
C5 C6 C1 . . 119.6(3) ?
C2 C7 N1 . . 111.3(2) ?
N1 C8 C9 . . 109.7(3) ?
O1 C9 C8 . . 110.5(2) ?
O1 C10 C11 . . 110.9(3) ?
N1 C11 C10 . . 109.7(2) ?
C13 C12 Se1 . . 109.80(19) ?
N2 C13 C12 . . 111.4(2) ?
N2 C14 C15 . . 107.1(3) ?
C14 C15 C16 . . 105.1(3) ?
N3 C16 C15 . . 111.1(3) ?
F3 C17 F1 . . 108.8(3) ?
F3 C17 F2 . . 108.2(3) ?
F1 C17 F2 . . 107.9(3) ?
F3 C17 S1 . . 111.2(2) ?
F1 C17 S1 . . 110.8(2) ?
F2 C17 S1 . . 109.8(2) ?
F5 C18 F4 . . 107.9(3) ?
F5 C18 F6 . . 107.7(3) ?
F4 C18 F6 . . 107.6(3) ?
F5 C18 S2 . . 111.1(2) ?
F4 C18 S2 . . 111.7(2) ?
F6 C18 S2 . . 110.6(2) ?

loop_
_geom_bond_atom_site_label_1
_geom_bond_atom_site_label_2
_geom_bond_site_symmetry_2
_geom_bond_distance
_geom_bond_publ_flag
Ag1 N3 . 2.192(2) ?
Ag1 O3 . 2.502(2) ?
Ag1 Se1 3_666 2.5306(3) ?
Se1 C1 . 1.939(3) ?
Se1 C12 . 1.978(3) ?
S1 O4 . 1.441(2) ?
S1 O3 . 1.443(2) ?
S1 O2 . 1.444(2) ?
S1 C17 . 1.829(3) ?
S2 O6 . 1.431(3) ?
S2 O5 . 1.443(3) ?
S2 O7 . 1.449(2) ?
S2 C18 . 1.825(3) ?
F1 C17 . 1.331(4) ?
F2 C17 . 1.336(4) ?
F3 C17 . 1.321(4) ?
F4 C18 . 1.328(4) ?
F5 C18 . 1.322(4) ?
F6 C18 . 1.334(4) ?
O1 C9 . 1.424(4) ?
O1 C10 . 1.426(4) ?
N1 C11 . 1.502(4) ?
N1 C8 . 1.508(4) ?
N1 C7 . 1.514(4) ?
N2 C14 . 1.356(4) ?
N2 N3 . 1.358(3) ?
N2 C13 . 1.457(4) ?
N3 C16 . 1.337(4) ?
C1 C6 . 1.393(4) ?
C1 C2 . 1.402(4) ?
C2 C3 . 1.390(4) ?
C2 C7 . 1.505(4) ?
C3 C4 . 1.394(4) ?
C4 C5 . 1.380(5) ?
C5 C6 . 1.393(4) ?
C8 C9 . 1.514(4) ?
C10 C11 . 1.518(4) ?
C12 C13 . 1.514(4) ?
C14 C15 . 1.378(4) ?
C15 C16 . 1.397(4) ?

loop_
_geom_torsion_atom_site_label_1
_geom_torsion_atom_site_label_2
_geom_torsion_atom_site_label_3
_geom_torsion_atom_site_label_4
_geom_torsion_site_symmetry_1
_geom_torsion_site_symmetry_2
_geom_torsion_site_symmetry_3
_geom_torsion_site_symmetry_4
_geom_torsion
_geom_torsion_publ_flag
O4 S1 O3 Ag1 . . . . 11.5(2) ?
O2 S1 O3 Ag1 . . . . -123.96(15) ?
C17 S1 O3 Ag1 . . . . 124.76(16) ?
C14 N2 N3 C16 . . . . -0.2(3) ?
C13 N2 N3 C16 . . . . -177.9(3) ?
C14 N2 N3 Ag1 . . . . 178.4(2) ?
C13 N2 N3 Ag1 . . . . 0.7(4) ?
C6 C1 C2 C3 . . . . 0.8(4) ?
Se1 C1 C2 C3 . . . . -174.7(2) ?
C6 C1 C2 C7 . . . . -179.7(3) ?
Se1 C1 C2 C7 . . . . 4.9(4) ?
C1 C2 C3 C4 . . . . -0.3(5) ?
C7 C2 C3 C4 . . . . -179.9(3) ?
C2 C3 C4 C5 . . . . -0.1(5) ?
C3 C4 C5 C6 . . . . 0.1(5) ?
C4 C5 C6 C1 . . . . 0.3(5) ?
C2 C1 C6 C5 . . . . -0.8(4) ?
Se1 C1 C6 C5 . . . . 174.7(2) ?
C3 C2 C7 N1 . . . . -94.7(3) ?
C1 C2 C7 N1 . . . . 85.7(3) ?
C11 N1 C7 C2 . . . . -159.1(2) ?
C8 N1 C7 C2 . . . . 77.4(3) ?
C11 N1 C8 C9 . . . . 54.8(3) ?
C7 N1 C8 C9 . . . . 179.7(2) ?
C10 O1 C9 C8 . . . . 62.2(3) ?
N1 C8 C9 O1 . . . . -58.7(3) ?
C9 O1 C10 C11 . . . . -61.8(3) ?
C8 N1 C11 C10 . . . . -54.2(3) ?
C7 N1 C11 C10 . . . . -178.8(2) ?
O1 C10 C11 N1 . . . . 57.7(3) ?
C14 N2 C13 C12 . . . . -75.7(4) ?
N3 N2 C13 C12 . . . . 101.6(3) ?
Se1 C12 C13 N2 . . . . -179.74(19) ?
N3 N2 C14 C15 . . . . -0.2(4) ?
C13 N2 C14 C15 . . . . 177.3(3) ?
N2 C14 C15 C16 . . . . 0.5(4) ?
N2 N3 C16 C15 . . . . 0.5(3) ?
Ag1 N3 C16 C15 . . . . -178.1(2) ?
C14 C15 C16 N3 . . . . -0.6(4) ?
O4 S1 C17 F3 . . . . 55.5(3) ?
O3 S1 C17 F3 . . . . -65.1(3) ?
O2 S1 C17 F3 . . . . 175.7(3) ?
O4 S1 C17 F1 . . . . 176.7(2) ?
O3 S1 C17 F1 . . . . 56.1(3) ?
O2 S1 C17 F1 . . . . -63.1(3) ?
O4 S1 C17 F2 . . . . -64.2(3) ?
O3 S1 C17 F2 . . . . 175.2(2) ?
O2 S1 C17 F2 . . . . 56.0(3) ?
O6 S2 C18 F5 . . . . -179.7(2) ?
O5 S2 C18 F5 . . . . 59.6(3) ?
O7 S2 C18 F5 . . . . -60.4(3) ?
O6 S2 C18 F4 . . . . 59.7(3) ?
O5 S2 C18 F4 . . . . -61.0(3) ?
O7 S2 C18 F4 . . . . 179.0(2) ?
O6 S2 C18 F6 . . . . -60.2(3) ?
O5 S2 C18 F6 . . . . 179.2(2) ?
O7 S2 C18 F6 . . . . 59.1(3) ?
